data_7230708
loop_
_publ_author_name
'Kalinowska-T\/lu\'scik, Justyna'
'Staro\'n, Jakub'
'Krawczuk, Anna'
'Mordalski, Stefan'
'Warszycki, Dawid'
'Sata\/la, Grzegorz'
'Hogendorf, Adam S.'
'Bojarski, Andrzej J.'

_publ_section_title
;
 The effect of the intramolecular C--H&#x22EF;O interactions on the
 conformational preferences of bis-arylsulfones -- 5-HT6 receptor
 antagonists and beyond
;
_journal_issue 33
_journal_name_full 'RSC Advances'
_journal_page_first 18672
_journal_paper_doi 10.1039/C8RA03107J
_journal_volume 8
_journal_year 2018
_chemical_formula_moiety 'C23 H23 N4 O3, CL, 2(H2 O)'
_chemical_formula_sum 'C23 H27 Cl N4 O3'
_chemical_formula_weight 442.93
_space_group_IT_number 61
_symmetry_cell_setting orthorhombic
_symmetry_Int_Tables_number 61
_symmetry_space_group_name_Hall '-P 2ac 2ab'
_symmetry_space_group_name_H-M 'P b c a'
_atom_sites_solution_hydrogens mixed
_audit_creation_date 2015-08-25T13:57:20-00:00
_audit_creation_method 'WinGX routine CIF_UPDATE'
_audit_update_record
;
2017-05-15 deposited with the CCDC.
2018-05-16 downloaded from the CCDC.
;
_cell_angle_alpha 90
_cell_angle_beta 90
_cell_angle_gamma 90
_cell_formula_units_Z 8
_cell_length_a 7.5146(2)
_cell_length_b 18.6958(3)
_cell_length_c 30.8781(5)
_cell_measurement_reflns_used 20449
_cell_measurement_temperature 121(2)
_cell_measurement_theta_max 71.183
_cell_measurement_theta_min 4.727
_cell_volume 4338.11(15)
_computing_cell_refinement
;
        CrysAlisPro, Agilent Technologies,
        Version 1.171.36.24 (release 03-12-2012 CrysAlis171 .NET)
        (compiled Dec  3 2012,18:21:49)
;
_computing_data_collection
;
        CrysAlisPro, Agilent Technologies,
        Version 1.171.36.24 (release 03-12-2012 CrysAlis171 .NET)
        (compiled Dec  3 2012,18:21:49)
;
_computing_data_reduction
;
        CrysAlisPro, Agilent Technologies,
        Version 1.171.36.24 (release 03-12-2012 CrysAlis171 .NET)
        (compiled Dec  3 2012,18:21:49)
;
_computing_structure_refinement 'SHELXL-2014/6 (Sheldrick, 2014)'
_diffrn_ambient_temperature 121(2)
_diffrn_detector_area_resol_mean 10.3756
_diffrn_measured_fraction_theta_full 1
_diffrn_measured_fraction_theta_max 0.982
_diffrn_measurement_device_type 'SuperNova, Dual, Cu at zero, Atlas'
_diffrn_measurement_method '\w scans'
_diffrn_orient_matrix_UB_11 -0.0015124
_diffrn_orient_matrix_UB_12 0.0754012
_diffrn_orient_matrix_UB_13 0.0201171
_diffrn_orient_matrix_UB_21 -0.0122533
_diffrn_orient_matrix_UB_22 -0.0331922
_diffrn_orient_matrix_UB_23 0.0455696
_diffrn_orient_matrix_UB_31 0.2046356
_diffrn_orient_matrix_UB_32 -0.0014305
_diffrn_orient_matrix_UB_33 0.0028797
_diffrn_radiation_monochromator mirror
_diffrn_radiation_type CuK\a
_diffrn_radiation_wavelength 1.54184
_diffrn_reflns_av_R_equivalents 0.0573
_diffrn_reflns_av_unetI/netI 0.0638
_diffrn_reflns_Laue_measured_fraction_full 1
_diffrn_reflns_Laue_measured_fraction_max 0.982
_diffrn_reflns_limit_h_max 9
_diffrn_reflns_limit_h_min -8
_diffrn_reflns_limit_k_max 22
_diffrn_reflns_limit_k_min -22
_diffrn_reflns_limit_l_max 37
_diffrn_reflns_limit_l_min -37
_diffrn_reflns_number 63365
_diffrn_reflns_point_group_measured_fraction_full 1
_diffrn_reflns_point_group_measured_fraction_max 0.982
_diffrn_reflns_theta_full 67.684
_diffrn_reflns_theta_max 72.087
_diffrn_reflns_theta_min 4.731
_exptl_absorpt_coefficient_mu 1.831
_exptl_absorpt_correction_T_max 1
_exptl_absorpt_correction_T_min 0.59295
_exptl_absorpt_correction_type multi-scan
_exptl_absorpt_process_details
;
        CrysAlisPro, Agilent Technologies,
        Version 1.171.36.24 (release 03-12-2012 CrysAlis171 .NET)
        (compiled Dec  3 2012,18:21:49)
        Empirical absorption correction using spherical harmonics,
 implemented in SCALE3 ABSPACK scaling algorithm.
;
_exptl_crystal_colour white
_exptl_crystal_density_diffrn 1.356
_exptl_crystal_description plate
_exptl_crystal_F_000 1872
_exptl_crystal_size_max 0.4
_exptl_crystal_size_mid 0.2
_exptl_crystal_size_min 0.05
_refine_diff_density_max 0.417
_refine_diff_density_min -0.317
_refine_diff_density_rms 0.058
_refine_ls_extinction_method none
_refine_ls_goodness_of_fit_ref 1.139
_refine_ls_hydrogen_treatment mixed
_refine_ls_matrix_type full
_refine_ls_number_parameters 301
_refine_ls_number_reflns 4202
_refine_ls_number_restraints 0
_refine_ls_restrained_S_all 1.139
_refine_ls_R_factor_all 0.0563
_refine_ls_R_factor_gt 0.0504
_refine_ls_shift/su_max 0.001
_refine_ls_shift/su_mean 0
_refine_ls_structure_factor_coef Fsqd
_refine_ls_weighting_details 'w=1/[\s^2^(Fo^2^)+(0.0415P)^2^+6.7662P] where P=(Fo^2^+2Fc^2^)/3'
_refine_ls_weighting_scheme calc
_refine_ls_wR_factor_gt 0.1239
_refine_ls_wR_factor_ref 0.1284
_reflns_Friedel_coverage 0
_reflns_number_gt 3808
_reflns_number_total 4202
_reflns_threshold_expression 'I > 2\s(I)'
_cod_data_source_file c8ra03107j2.cif
_cod_data_source_block 1b
_cod_database_code 7230708
_shelx_estimated_absorpt_t_min 0.528
_shelx_estimated_absorpt_t_max 0.914

loop_
_symmetry_equiv_pos_as_xyz
'x, y, z'
'-x+1/2, -y, z+1/2'
'x+1/2, -y+1/2, -z'
'-x, y+1/2, -z+1/2'
'-x, -y, -z'
'x-1/2, y, -z-1/2'
'-x-1/2, y-1/2, z'
'x, -y-1/2, z-1/2'

loop_
_atom_site_label
_atom_site_type_symbol
_atom_site_fract_x
_atom_site_fract_y
_atom_site_fract_z
_atom_site_U_iso_or_equiv
_atom_site_adp_type
_atom_site_occupancy
_atom_site_site_symmetry_order
_atom_site_calc_flag
_atom_site_refinement_flags_posn
_atom_site_refinement_flags_adp
O10 O 0.2355(2) 0.07892(9) 0.24767(5) 0.0275(4) Uani 1 1 d . .
N1 N 0.1086(3) -0.01499(10) 0.28206(6) 0.0222(4) Uani 1 1 d . .
N71 N 0.1109(3) -0.10761(10) 0.13111(6) 0.0248(4) Uani 1 1 d . .
C11 C 0.1486(3) 0.09766(12) 0.32176(7) 0.0218(5) Uani 1 1 d . .
N2 N 0.0747(3) -0.04954(11) 0.32149(6) 0.0244(4) Uani 1 1 d . .
C14 C 0.1037(3) 0.16833(12) 0.40101(8) 0.0257(5) Uani 1 1 d . .
H14 H 0.0896 0.19 0.4286 0.031 Uiso 1 1 calc R U
N74 N -0.1398(3) -0.04422(10) 0.07048(6) 0.0231(4) Uani 1 1 d . .
C3 C 0.0304(3) -0.11504(13) 0.31091(8) 0.0250(5) Uani 1 1 d . .
H3 H -0.0012 -0.1507 0.3314 0.03 Uiso 1 1 calc R U
C8 C 0.1057(3) -0.05176(12) 0.20277(7) 0.0218(5) Uani 1 1 d . .
H8 H 0.137 -0.0064 0.1912 0.026 Uiso 1 1 calc R U
C76 C 0.1454(3) -0.03871(13) 0.11029(8) 0.0267(5) Uani 1 1 d . .
H76A H 0.2127 -0.0466 0.0831 0.032 Uiso 1 1 calc R U
H76B H 0.2193 -0.0088 0.1297 0.032 Uiso 1 1 calc R U
C9 C 0.0870(3) -0.06183(12) 0.24719(7) 0.0215(5) Uani 1 1 d . .
C16 C 0.4109(4) 0.21594(12) 0.39672(8) 0.0289(6) Uani 1 1 d . .
H16 H 0.3973 0.238 0.4242 0.035 Uiso 1 1 calc R U
C20 C 0.2917(3) 0.14112(11) 0.33790(7) 0.0220(5) Uani 1 1 d . .
C15 C 0.2673(3) 0.17518(12) 0.37898(7) 0.0238(5) Uani 1 1 d . .
C13 C -0.0346(4) 0.13105(13) 0.38327(8) 0.0272(5) Uani 1 1 d . .
H13 H -0.1462 0.1292 0.3977 0.033 Uiso 1 1 calc R U
C4 C 0.0348(3) -0.12703(12) 0.26549(7) 0.0230(5) Uani 1 1 d . .
C10 C 0.1709(3) 0.05573(12) 0.28099(7) 0.0222(5) Uani 1 1 d . .
C72 C 0.0082(4) -0.15210(12) 0.10091(7) 0.0258(5) Uani 1 1 d . .
H72A H -0.0139 -0.1994 0.1142 0.031 Uiso 1 1 calc R U
H72B H 0.0783 -0.1597 0.0742 0.031 Uiso 1 1 calc R U
C73 C -0.1682(3) -0.11760(12) 0.08941(8) 0.0257(5) Uani 1 1 d . .
H73A H -0.2319 -0.148 0.0682 0.031 Uiso 1 1 calc R U
H73B H -0.2429 -0.1138 0.1157 0.031 Uiso 1 1 calc R U
C12 C -0.0109(3) 0.09525(12) 0.34341(8) 0.0246(5) Uani 1 1 d . .
H12 H -0.1071 0.069 0.3314 0.029 Uiso 1 1 calc R U
C18 C 0.5890(4) 0.19052(13) 0.33420(9) 0.0293(5) Uani 1 1 d . .
H18 H 0.6978 0.1966 0.319 0.035 Uiso 1 1 calc R U
C7 C 0.0767(3) -0.11093(12) 0.17566(7) 0.0227(5) Uani 1 1 d . .
C19 C 0.4566(3) 0.14988(12) 0.31636(8) 0.0251(5) Uani 1 1 d . .
H19 H 0.4755 0.1273 0.2892 0.03 Uiso 1 1 calc R U
C6 C 0.0224(3) -0.17731(12) 0.19439(8) 0.0257(5) Uani 1 1 d . .
H6 H 0.0002 -0.217 0.1759 0.031 Uiso 1 1 calc R U
C75 C -0.0279(4) 0.00054(12) 0.10006(8) 0.0268(5) Uani 1 1 d . .
H75A H -0.0937 0.0101 0.1272 0.032 Uiso 1 1 calc R U
H75B H -0.0011 0.0469 0.0861 0.032 Uiso 1 1 calc R U
C5 C 0.0013(3) -0.18544(12) 0.23815(8) 0.0265(5) Uani 1 1 d . .
H5 H -0.0355 -0.23 0.2499 0.032 Uiso 1 1 calc R U
C77 C -0.3141(4) -0.00964(15) 0.06117(9) 0.0336(6) Uani 1 1 d . .
H77A H -0.381 -0.004 0.0882 0.05 Uiso 1 1 calc R U
H77B H -0.3822 -0.0396 0.0411 0.05 Uiso 1 1 calc R U
H77C H -0.2939 0.0374 0.0481 0.05 Uiso 1 1 calc R U
C17 C 0.5662(4) 0.22354(13) 0.37488(9) 0.0315(6) Uani 1 1 d . .
H17 H 0.6599 0.2512 0.387 0.038 Uiso 1 1 calc R U
Cl1 Cl 0.12293(9) 0.15469(3) 0.52091(2) 0.03204(17) Uani 1 1 d . .
O1W O 0.0082(3) -0.08808(10) -0.00696(6) 0.0292(4) Uani 1 1 d . .
O2W O -0.2514(3) -0.18471(12) -0.02297(7) 0.0407(5) Uani 1 1 d . .
H74 H -0.076(4) -0.0515(15) 0.0445(9) 0.030(7) Uiso 1 1 d . .
H2W H 0.113(6) -0.106(2) -0.0018(12) 0.055(11) Uiso 1 1 d . .
H4W H -0.351(7) -0.190(2) -0.0076(14) 0.080(14) Uiso 1 1 d . .
H1W H -0.069(5) -0.117(2) -0.0138(12) 0.051(11) Uiso 1 1 d . .
H3W H -0.217(7) -0.233(3) -0.0168(15) 0.096(16) Uiso 1 1 d . .

loop_
_atom_site_aniso_label
_atom_site_aniso_U_11
_atom_site_aniso_U_22
_atom_site_aniso_U_33
_atom_site_aniso_U_23
_atom_site_aniso_U_13
_atom_site_aniso_U_12
O10 0.0341(10) 0.0275(8) 0.0209(8) 0.0006(7) 0.0006(7) -0.0057(7)
N1 0.0254(11) 0.0234(10) 0.0176(9) 0.0005(7) -0.0003(8) -0.0014(8)
N71 0.0308(12) 0.0221(10) 0.0216(10) -0.0015(8) -0.0011(8) -0.0037(8)
C11 0.0271(13) 0.0184(10) 0.0201(11) 0.0023(8) -0.0026(9) 0.0005(9)
N2 0.0293(11) 0.0245(10) 0.0195(9) 0.0030(8) -0.0005(8) -0.0008(9)
C14 0.0354(14) 0.0189(11) 0.0226(11) 0.0003(9) -0.0008(10) 0.0065(10)
N74 0.0253(11) 0.0206(10) 0.0233(10) -0.0004(8) 0.0033(8) 0.0000(8)
C3 0.0270(13) 0.0244(12) 0.0237(11) 0.0043(9) -0.0014(10) -0.0005(10)
C8 0.0223(12) 0.0192(11) 0.0238(11) 0.0008(9) -0.0005(9) -0.0006(9)
C76 0.0332(14) 0.0266(12) 0.0204(11) -0.0011(9) 0.0012(10) -0.0098(10)
C9 0.0200(11) 0.0214(10) 0.0231(11) -0.0016(9) -0.0024(9) 0.0025(9)
C16 0.0388(15) 0.0190(11) 0.0290(12) -0.0022(9) -0.0107(11) 0.0042(11)
C20 0.0272(13) 0.0164(10) 0.0225(11) 0.0026(8) -0.0037(9) 0.0021(9)
C15 0.0324(14) 0.0150(10) 0.0239(11) 0.0015(9) -0.0050(10) 0.0047(10)
C13 0.0307(14) 0.0253(12) 0.0256(12) 0.0024(9) 0.0034(10) 0.0056(10)
C4 0.0228(12) 0.0219(11) 0.0241(11) 0.0024(9) -0.0010(9) 0.0011(9)
C10 0.0223(12) 0.0212(11) 0.0231(11) 0.0005(9) -0.0029(9) 0.0001(9)
C72 0.0360(14) 0.0200(11) 0.0215(11) -0.0040(9) -0.0009(10) -0.0016(10)
C73 0.0299(13) 0.0226(11) 0.0247(11) -0.0007(9) 0.0028(10) -0.0060(10)
C12 0.0252(13) 0.0222(11) 0.0264(12) 0.0021(9) -0.0010(10) -0.0011(10)
C18 0.0244(13) 0.0253(12) 0.0383(14) 0.0050(10) -0.0044(11) -0.0031(10)
C7 0.0226(12) 0.0232(11) 0.0222(11) -0.0005(9) -0.0019(9) 0.0009(9)
C19 0.0286(13) 0.0210(11) 0.0259(11) 0.0009(9) -0.0022(10) 0.0023(10)
C6 0.0306(14) 0.0190(11) 0.0275(12) -0.0027(9) -0.0021(10) -0.0009(10)
C75 0.0392(15) 0.0187(11) 0.0225(11) -0.0025(9) 0.0019(10) -0.0050(10)
C5 0.0309(14) 0.0200(11) 0.0286(12) 0.0016(9) -0.0027(10) -0.0026(10)
C77 0.0298(14) 0.0340(14) 0.0370(14) 0.0019(11) 0.0032(11) 0.0079(11)
C17 0.0338(15) 0.0219(12) 0.0389(14) 0.0001(10) -0.0148(12) -0.0017(10)
Cl1 0.0294(3) 0.0338(3) 0.0329(3) 0.0004(2) -0.0028(2) 0.0023(3)
O1W 0.0313(11) 0.0279(9) 0.0282(9) -0.0016(7) 0.0016(8) 0.0025(9)
O2W 0.0308(11) 0.0384(11) 0.0530(12) -0.0055(9) 0.0062(10) 0.0006(9)

loop_
_atom_type_symbol
_atom_type_description
_atom_type_scat_dispersion_real
_atom_type_scat_dispersion_imag
_atom_type_scat_source
C C 0.0181 0.0091 'International Tables Vol C Tables 4.2.6.8 and 6.1.1.4'
H H 0 0 'International Tables Vol C Tables 4.2.6.8 and 6.1.1.4'
N N 0.0311 0.018 'International Tables Vol C Tables 4.2.6.8 and 6.1.1.4'
O O 0.0492 0.0322 'International Tables Vol C Tables 4.2.6.8 and 6.1.1.4'
Cl Cl 0.3639 0.7018 'International Tables Vol C Tables 4.2.6.8 and 6.1.1.4'

loop_
_geom_angle_atom_site_label_1
_geom_angle_atom_site_label_2
_geom_angle_atom_site_label_3
_geom_angle
C9 N1 N2 111.06(18)
C9 N1 C10 127.66(19)
N2 N1 C10 121.04(18)
C7 N71 C76 120.21(19)
C7 N71 C72 120.1(2)
C76 N71 C72 108.23(18)
C12 C11 C20 120.2(2)
C12 C11 C10 119.4(2)
C20 C11 C10 120.4(2)
C3 N2 N1 105.10(18)
C13 C14 C15 121.1(2)
C13 C14 H14 119.5
C15 C14 H14 119.5
C77 N74 C75 111.68(19)
C77 N74 C73 110.23(19)
C75 N74 C73 110.60(18)
C77 N74 H74 110.2(18)
C75 N74 H74 108.3(18)
C73 N74 H74 105.7(17)
N2 C3 C4 112.8(2)
N2 C3 H3 123.6
C4 C3 H3 123.6
C9 C8 C7 117.7(2)
C9 C8 H8 121.1
C7 C8 H8 121.1
N71 C76 C75 111.3(2)
N71 C76 H76A 109.4
C75 C76 H76A 109.4
N71 C76 H76B 109.4
C75 C76 H76B 109.4
H76A C76 H76B 108
C8 C9 N1 131.5(2)
C8 C9 C4 123.0(2)
N1 C9 C4 105.5(2)
C17 C16 C15 121.0(2)
C17 C16 H16 119.5
C15 C16 H16 119.5
C19 C20 C15 118.5(2)
C19 C20 C11 123.9(2)
C15 C20 C11 117.6(2)
C14 C15 C16 121.4(2)
C14 C15 C20 119.9(2)
C16 C15 C20 118.6(2)
C14 C13 C12 119.7(2)
C14 C13 H13 120.2
C12 C13 H13 120.2
C9 C4 C5 119.0(2)
C9 C4 C3 105.5(2)
C5 C4 C3 135.5(2)
O10 C10 N1 119.3(2)
O10 C10 C11 124.8(2)
N1 C10 C11 115.94(19)
N71 C72 C73 111.54(19)
N71 C72 H72A 109.3
C73 C72 H72A 109.3
N71 C72 H72B 109.3
C73 C72 H72B 109.3
H72A C72 H72B 108
N74 C73 C72 110.76(19)
N74 C73 H73A 109.5
C72 C73 H73A 109.5
N74 C73 H73B 109.5
C72 C73 H73B 109.5
H73A C73 H73B 108.1
C11 C12 C13 121.3(2)
C11 C12 H12 119.4
C13 C12 H12 119.4
C19 C18 C17 120.9(2)
C19 C18 H18 119.5
C17 C18 H18 119.5
N71 C7 C8 121.5(2)
N71 C7 C6 119.2(2)
C8 C7 C6 119.2(2)
C18 C19 C20 120.8(2)
C18 C19 H19 119.6
C20 C19 H19 119.6
C5 C6 C7 121.9(2)
C5 C6 H6 119
C7 C6 H6 119
N74 C75 C76 109.66(19)
N74 C75 H75A 109.7
C76 C75 H75A 109.7
N74 C75 H75B 109.7
C76 C75 H75B 109.7
H75A C75 H75B 108.2
C6 C5 C4 119.1(2)
C6 C5 H5 120.4
C4 C5 H5 120.4
N74 C77 H77A 109.5
N74 C77 H77B 109.5
H77A C77 H77B 109.5
N74 C77 H77C 109.5
H77A C77 H77C 109.5
H77B C77 H77C 109.5
C16 C17 C18 120.1(2)
C16 C17 H17 119.9
C18 C17 H17 119.9
H2W O1W H1W 116(4)
H4W O2W H3W 91(4)

loop_
_geom_bond_atom_site_label_1
_geom_bond_atom_site_label_2
_geom_bond_distance
O10 C10 1.217(3)
N1 C9 1.398(3)
N1 N2 1.401(3)
N1 C10 1.403(3)
N71 C7 1.401(3)
N71 C76 1.463(3)
N71 C72 1.469(3)
C11 C12 1.373(3)
C11 C20 1.437(3)
C11 C10 1.493(3)
N2 C3 1.310(3)
C14 C13 1.366(4)
C14 C15 1.410(4)
C14 H14 0.95
N74 C77 1.489(3)
N74 C75 1.497(3)
N74 C73 1.506(3)
N74 H74 0.95(3)
C3 C4 1.421(3)
C3 H3 0.95
C8 C9 1.391(3)
C8 C7 1.404(3)
C8 H8 0.95
C76 C75 1.528(4)
C76 H76A 0.99
C76 H76B 0.99
C9 C4 1.400(3)
C16 C17 1.355(4)
C16 C15 1.430(3)
C16 H16 0.95
C20 C19 1.416(4)
C20 C15 1.431(3)
C13 C12 1.412(3)
C13 H13 0.95
C4 C5 1.403(3)
C72 C73 1.516(4)
C72 H72A 0.99
C72 H72B 0.99
C73 H73A 0.99
C73 H73B 0.99
C12 H12 0.95
C18 C19 1.368(3)
C18 C17 1.410(4)
C18 H18 0.95
C7 C6 1.429(3)
C19 H19 0.95
C6 C5 1.369(3)
C6 H6 0.95
C75 H75A 0.99
C75 H75B 0.99
C5 H5 0.95
C77 H77A 0.98
C77 H77B 0.98
C77 H77C 0.98
C17 H17 0.95
O1W H2W 0.87(4)
O1W H1W 0.82(4)
O2W H4W 0.89(5)
O2W H3W 0.96(5)

loop_
_geom_hbond_atom_site_label_D
_geom_hbond_atom_site_label_H
_geom_hbond_atom_site_label_A
_geom_hbond_distance_DH
_geom_hbond_distance_HA
_geom_hbond_distance_DA
_geom_hbond_angle_DHA
_geom_hbond_site_symmetry_A
C8 H8 O10 0.95 2.48 2.974(3) 112.6 .
C72 H72B Cl1 0.99 2.78 3.713(3) 156.5 2_554
C73 H73B N2 0.99 2.66 3.595(3) 157.2 6_556
C75 H75B O1W 0.99 2.56 3.311(3) 132.5 5
C77 H77B Cl1 0.98 2.88 3.779(3) 153.1 2_454
N74 H74 O1W 0.95(3) 1.84(3) 2.762(3) 164(3) .
O1W H2W Cl1 0.87(4) 2.30(4) 3.158(2) 173(3) 2_554
O2W H4W Cl1 0.89(5) 2.32(5) 3.154(2) 155(4) 2_454
O1W H1W O2W 0.82(4) 1.89(4) 2.705(3) 174(4) .
O2W H3W Cl1 0.96(5) 2.21(5) 3.155(2) 165(4) 4_545
C8 H8 O10 0.95 2.48 2.974(3) 112.6 .
C72 H72B Cl1 0.99 2.78 3.713(3) 156.5 2_554
C73 H73B N2 0.99 2.66 3.595(3) 157.2 6_556
C75 H75B O1W 0.99 2.56 3.311(3) 132.5 5
C77 H77B Cl1 0.98 2.88 3.779(3) 153.1 2_454
N74 H74 O1W 0.95(3) 1.84(3) 2.762(3) 164(3) .
O1W H2W Cl1 0.87(4) 2.30(4) 3.158(2) 173(3) 2_554
O2W H4W Cl1 0.89(5) 2.32(5) 3.154(2) 155(4) 2_454
O1W H1W O2W 0.82(4) 1.89(4) 2.705(3) 174(4) .
O2W H3W Cl1 0.96(5) 2.21(5) 3.155(2) 165(4) 4_545

loop_
_geom_torsion_atom_site_label_1
_geom_torsion_atom_site_label_2
_geom_torsion_atom_site_label_3
_geom_torsion_atom_site_label_4
_geom_torsion
C9 N1 N2 C3 -1.2(3)
C10 N1 N2 C3 -176.0(2)
N1 N2 C3 C4 0.7(3)
C7 N71 C76 C75 -81.8(3)
C72 N71 C76 C75 61.6(2)
C7 C8 C9 N1 179.0(2)
C7 C8 C9 C4 -2.4(4)
N2 N1 C9 C8 179.9(2)
C10 N1 C9 C8 -5.7(4)
N2 N1 C9 C4 1.1(3)
C10 N1 C9 C4 175.5(2)
C12 C11 C20 C19 -176.3(2)
C10 C11 C20 C19 2.7(3)
C12 C11 C20 C15 6.1(3)
C10 C11 C20 C15 -174.9(2)
C13 C14 C15 C16 178.1(2)
C13 C14 C15 C20 -1.7(3)
C17 C16 C15 C14 -178.5(2)
C17 C16 C15 C20 1.3(3)
C19 C20 C15 C14 179.1(2)
C11 C20 C15 C14 -3.2(3)
C19 C20 C15 C16 -0.7(3)
C11 C20 C15 C16 177.1(2)
C15 C14 C13 C12 3.7(3)
C8 C9 C4 C5 0.7(4)
N1 C9 C4 C5 179.6(2)
C8 C9 C4 C3 -179.6(2)
N1 C9 C4 C3 -0.7(3)
N2 C3 C4 C9 0.0(3)
N2 C3 C4 C5 179.6(3)
C9 N1 C10 O10 -9.9(4)
N2 N1 C10 O10 164.0(2)
C9 N1 C10 C11 169.0(2)
N2 N1 C10 C11 -17.1(3)
C12 C11 C10 O10 133.3(3)
C20 C11 C10 O10 -45.7(3)
C12 C11 C10 N1 -45.5(3)
C20 C11 C10 N1 135.5(2)
C7 N71 C72 C73 83.2(3)
C76 N71 C72 C73 -60.3(3)
C77 N74 C73 C72 -177.5(2)
C75 N74 C73 C72 -53.5(2)
N71 C72 C73 N74 57.0(3)
C20 C11 C12 C13 -4.4(3)
C10 C11 C12 C13 176.6(2)
C14 C13 C12 C11 -0.6(4)
C76 N71 C7 C8 -11.6(4)
C72 N71 C7 C8 -150.8(2)
C76 N71 C7 C6 172.5(2)
C72 N71 C7 C6 33.3(3)
C9 C8 C7 N71 -173.2(2)
C9 C8 C7 C6 2.7(3)
C17 C18 C19 C20 1.3(4)
C15 C20 C19 C18 -0.6(3)
C11 C20 C19 C18 -178.2(2)
N71 C7 C6 C5 174.5(2)
C8 C7 C6 C5 -1.4(4)
C77 N74 C75 C76 177.38(19)
C73 N74 C75 C76 54.2(2)
N71 C76 C75 N74 -59.5(2)
C7 C6 C5 C4 -0.3(4)
C9 C4 C5 C6 0.7(4)
C3 C4 C5 C6 -179.0(3)
C15 C16 C17 C18 -0.6(4)
C19 C18 C17 C16 -0.7(4)
